data_7012465
loop_
_publ_author_name
'Baker, Charles F.'
'Barker, Marten G.'
'Blake, Alexander J.'
'Wilson, Claire'
'Gregory, Duncan H.'

_publ_section_title
;
 Synthesis and structure of new mixed alkaline-earth nitridomolybdates
 and nitridotungstates, (Ba,Ca)3[MN4] (M = Mo, W)
;
_journal_issue 6
_journal_name_full 'Dalton Transactions'
_journal_page_first 1065
_journal_page_last 1069
_journal_paper_doi 10.1039/b211138a
_journal_year 2003
_chemical_compound_source 'synthesis as described'
_chemical_formula_moiety 'Ba8.92 Ca3.08 N16 Mo4'
_chemical_formula_sum 'Ba2.23 Ca0.77 Mo N4'
_chemical_formula_weight 488.87
_chemical_name_common
;
Tri(barium,calcium) tetranitridomolybdate (VI)
;
_chemical_name_systematic
;
Tri(barium,calcium) tetranitridomolybdate (VI)
;
_space_group_IT_number 61
_symmetry_cell_setting orthorhombic
_symmetry_Int_Tables_number 61
_symmetry_space_group_name_Hall '-P 2ac 2ab'
_symmetry_space_group_name_H-M 'P b c a'
_atom_sites_solution_primary direct
_atom_sites_solution_secondary difmap
_audit_conform_dict_location ftp://ftp.iucr.org/cifdics/cif_core_2.1beta5.dic
_audit_conform_dict_name cif_core.dic
_audit_conform_dict_version 2.1beta5
_audit_creation_date 2002-10-25T09:11:54-00:00
_audit_creation_method 'WinGX routine CIF_UPDATE'
_cell_angle_alpha 90
_cell_angle_beta 90
_cell_angle_gamma 90
_cell_formula_units_Z 8
_cell_length_a 10.441(2)
_cell_length_b 9.967(2)
_cell_length_c 11.938(3)
_cell_measurement_reflns_used 881
_cell_measurement_temperature 150(2)
_cell_measurement_theta_max 28.44
_cell_measurement_theta_min 3.3
_cell_measurement_wavelength 0.71073
_cell_volume 1242.3(5)
_computing_cell_refinement 'Bruker SAINT'
_computing_data_collection 'Bruker SMART'
_computing_data_reduction 'Bruker SHELXTL'
_computing_molecular_graphics 'ATOMS 4.1 (Dowty, 1998)'
_computing_publication_material 'WinGX publication routines (Farrugia, 1999)'
_computing_structure_refinement 'SHELXL-97 (Sheldrick, 1997)'
_computing_structure_solution 'SHELXS-97 (Sheldrick, 1990)'
_diffrn_ambient_temperature 150(2)
_diffrn_measured_fraction_theta_full 0.915
_diffrn_measured_fraction_theta_max 0.915
_diffrn_measurement_device_type 'Bruker Smart CCD'
_diffrn_measurement_method omega
_diffrn_radiation_monochromator graphite
_diffrn_radiation_source 'normal-focus sealed tube'
_diffrn_radiation_type MoK\a
_diffrn_radiation_wavelength 0.71073
_diffrn_reflns_av_R_equivalents 0.069
_diffrn_reflns_av_unetI/netI 0.0537
_diffrn_reflns_limit_h_max 13
_diffrn_reflns_limit_h_min -13
_diffrn_reflns_limit_k_max 12
_diffrn_reflns_limit_k_min -9
_diffrn_reflns_limit_l_max 15
_diffrn_reflns_limit_l_min -14
_diffrn_reflns_number 7236
_diffrn_reflns_theta_full 28.84
_diffrn_reflns_theta_max 28.84
_diffrn_reflns_theta_min 3.3
_diffrn_standards_decay_% 0
_exptl_absorpt_coefficient_mu 16.466
_exptl_absorpt_correction_T_max 0.335
_exptl_absorpt_correction_T_min 0.203
_exptl_absorpt_correction_type multi-scan
_exptl_absorpt_process_details SADABS
_exptl_crystal_colour brown
_exptl_crystal_density_diffrn 5.227
_exptl_crystal_density_method 'not measured'
_exptl_crystal_description tablet
_exptl_crystal_F_000 1682
_exptl_crystal_size_max 0.13
_exptl_crystal_size_mid 0.1
_exptl_crystal_size_min 0.06
_refine_diff_density_max 1.93
_refine_diff_density_min -2.334
_refine_diff_density_rms 0.467
_refine_ls_extinction_method none
_refine_ls_goodness_of_fit_ref 0.961
_refine_ls_matrix_type full
_refine_ls_number_parameters 74
_refine_ls_number_reflns 1492
_refine_ls_number_restraints 24
_refine_ls_restrained_S_all 0.956
_refine_ls_R_factor_all 0.0529
_refine_ls_R_factor_gt 0.037
_refine_ls_shift/su_max 0.001
_refine_ls_shift/su_mean 0
_refine_ls_structure_factor_coef Fsqd
_refine_ls_weighting_details 'w=1/[\s^2^(Fo^2^)+(0.0487P)^2^+0.0000P] where P=(Fo^2^+2Fc^2^)/3'
_refine_ls_weighting_scheme calc
_refine_ls_wR_factor_gt 0.085
_refine_ls_wR_factor_ref 0.0881
_reflns_number_gt 1130
_reflns_number_total 1730
_reflns_threshold_expression >2sigma(I)
_cod_data_source_file b211138a.txt
_cod_data_source_block cabwn4
_cod_depositor_comments
;
The following automatic conversions were performed:

'_refine_ls_weighting_scheme' value 'calc
w=1/[\s^2^(Fo^2^)+(0.0487P)^2^+0.0000P] where P=(Fo^2^+2Fc^2^)/3' was
changed to 'calc'. New tag '_refine_ls_weighting_details' was
created. The value of the new tag was set to
'w=1/[\s^2^(Fo^2^)+(0.0487P)^2^+0.0000P] where P=(Fo^2^+2Fc^2^)/3'.

Automatic conversion script
Id: cif_fix_values 3143 2015-03-26 13:38:13Z robertas 
;
_cod_database_code 7012465

loop_
_symmetry_equiv_pos_as_xyz
'x, y, z'
'-x+1/2, -y, z+1/2'
'x+1/2, -y+1/2, -z'
'-x, y+1/2, -z+1/2'
'-x, -y, -z'
'x-1/2, y, -z-1/2'
'-x-1/2, y-1/2, z'
'x, -y-1/2, z-1/2'

loop_
_atom_site_label
_atom_site_type_symbol
_atom_site_fract_x
_atom_site_fract_y
_atom_site_fract_z
_atom_site_U_iso_or_equiv
_atom_site_adp_type
_atom_site_occupancy
_atom_site_symmetry_multiplicity
_atom_site_calc_flag
_atom_site_refinement_flags
_atom_site_disorder_assembly
_atom_site_disorder_group
Ba1 Ba 0.73414(6) -0.30888(7) 0.11601(4) 0.01367(17) Uani 1 1 d . . .
Ba2 Ba 0.46749(6) -0.62280(6) 0.14527(4) 0.01251(17) Uani 1 1 d . . .
Ba3 Ba 0.37700(13) 0.03328(13) 0.10520(10) 0.0129(5) Uani 0.227(4) 1 d P . .
Ca3 Ca 0.37700(13) 0.03328(13) 0.10520(10) 0.0129(5) Uani 0.773(4) 1 d P . .
Mo1 Mo 0.40505(8) -0.28913(9) 0.11922(6) 0.0123(2) Uani 1 1 d . . .
N1 N 0.5065(8) -0.1756(9) 0.0322(7) 0.0177(19) Uani 1 1 d U . .
N2 N 0.2848(8) -0.1801(10) 0.1901(7) 0.024(2) Uani 1 1 d U . .
N3 N 0.5078(7) -0.3739(9) 0.2255(7) 0.0148(18) Uani 1 1 d U . .
N4 N 0.3334(8) -0.4207(9) 0.0254(7) 0.0188(19) Uani 1 1 d U . .

loop_
_atom_site_aniso_label
_atom_site_aniso_U_11
_atom_site_aniso_U_22
_atom_site_aniso_U_33
_atom_site_aniso_U_23
_atom_site_aniso_U_13
_atom_site_aniso_U_12
Ba1 0.0132(3) 0.0225(4) 0.0053(3) -0.0008(2) 0.0009(2) -0.0008(2)
Ba2 0.0177(3) 0.0149(3) 0.0050(3) 0.0004(2) -0.0014(2) -0.0009(2)
Ba3 0.0173(8) 0.0148(8) 0.0067(7) 0.0003(5) -0.0020(5) -0.0001(5)
Ca3 0.0173(8) 0.0148(8) 0.0067(7) 0.0003(5) -0.0020(5) -0.0001(5)
Mo1 0.0125(4) 0.0190(5) 0.0055(4) 0.0029(3) -0.0002(3) 0.0001(3)
N1 0.018(2) 0.018(3) 0.016(2) -0.0002(18) 0.0004(17) -0.0009(18)
N2 0.023(3) 0.025(3) 0.023(3) 0.0023(18) 0.0026(18) 0.0020(18)
N3 0.016(2) 0.015(2) 0.013(2) -0.0003(18) 0.0004(17) -0.0001(18)
N4 0.020(2) 0.020(3) 0.016(2) 0.0011(18) -0.0018(17) -0.0021(18)

loop_
_atom_type_symbol
_atom_type_description
_atom_type_scat_dispersion_real
_atom_type_scat_dispersion_imag
_atom_type_scat_source
N N 0.0061 0.0033 'International Tables Vol C Tables 4.2.6.8 and 6.1.1.4'
Ca Ca 0.2262 0.3064 'International Tables Vol C Tables 4.2.6.8 and 6.1.1.4'
Ba Ba -0.3244 2.2819 'International Tables Vol C Tables 4.2.6.8 and 6.1.1.4'
Mo Mo -1.6832 0.6857 'International Tables Vol C Tables 4.2.6.8 and 6.1.1.4'

loop_
_geom_angle_atom_site_label_1
_geom_angle_atom_site_label_2
_geom_angle_atom_site_label_3
_geom_angle
_geom_angle_site_symmetry_1
_geom_angle_site_symmetry_3
_geom_angle_publ_flag
N2 Ba1 N3 82.8(3) 6_656 . ?
N2 Ba1 N1 103.8(3) 6_656 . ?
N3 Ba1 N1 64.7(3) . . ?
N2 Ba1 N4 93.0(3) 6_656 3_545 ?
N3 Ba1 N4 136.9(2) . 3_545 ?
N1 Ba1 N4 75.0(2) . 3_545 ?
N2 Ba1 N4 151.7(2) 6_656 5_645 ?
N3 Ba1 N4 82.3(2) . 5_645 ?
N1 Ba1 N4 91.3(2) . 5_645 ?
N4 Ba1 N4 114.3(3) 3_545 5_645 ?
N2 Ba1 N1 107.9(2) 6_656 3_545 ?
N3 Ba1 N1 163.6(3) . 3_545 ?
N1 Ba1 N1 122.28(6) . 3_545 ?
N4 Ba1 N1 56.7(2) 3_545 3_545 ?
N4 Ba1 N1 82.6(2) 5_645 3_545 ?
N2 Ba1 Mo1 99.15(19) 6_656 . ?
N3 Ba1 Mo1 32.72(17) . . ?
N1 Ba1 Mo1 32.83(17) . . ?
N4 Ba1 Mo1 107.74(16) 3_545 . ?
N4 Ba1 Mo1 80.62(15) 5_645 . ?
N1 Ba1 Mo1 148.79(14) 3_545 . ?
N2 Ba1 Mo1 117.4(2) 6_656 3_545 ?
N3 Ba1 Mo1 152.23(17) . 3_545 ?
N1 Ba1 Mo1 90.76(17) . 3_545 ?
N4 Ba1 Mo1 32.78(16) 3_545 3_545 ?
N4 Ba1 Mo1 85.69(15) 5_645 3_545 ?
N1 Ba1 Mo1 31.70(15) 3_545 3_545 ?
Mo1 Ba1 Mo1 120.44(2) . 3_545 ?
N2 Ba1 N3 57.5(2) 6_656 6_656 ?
N3 Ba1 N3 113.48(11) . 6_656 ?
N1 Ba1 N3 160.6(2) . 6_656 ?
N4 Ba1 N3 99.4(2) 3_545 6_656 ?
N4 Ba1 N3 107.7(2) 5_645 6_656 ?
N1 Ba1 N3 65.3(2) 3_545 6_656 ?
Mo1 Ba1 N3 145.33(13) . 6_656 ?
Mo1 Ba1 N3 94.02(13) 3_545 6_656 ?
N2 Ba1 Mo1 29.8(2) 6_656 6_656 ?
N3 Ba1 Mo1 91.20(17) . 6_656 ?
N1 Ba1 Mo1 132.63(17) . 6_656 ?
N4 Ba1 Mo1 106.02(16) 3_545 6_656 ?
N4 Ba1 Mo1 126.99(15) 5_645 6_656 ?
N1 Ba1 Mo1 92.58(14) 3_545 6_656 ?
Mo1 Ba1 Mo1 118.51(2) . 6_656 ?
Mo1 Ba1 Mo1 115.87(3) 3_545 6_656 ?
N3 Ba1 Mo1 30.25(14) 6_656 6_656 ?
N2 Ba1 Ba2 60.52(19) 6_656 7_765 ?
N3 Ba1 Ba2 143.26(17) . 7_765 ?
N1 Ba1 Ba2 120.04(18) . 7_765 ?
N4 Ba1 Ba2 51.37(16) 3_545 7_765 ?
N4 Ba1 Ba2 131.00(15) 5_645 7_765 ?
N1 Ba1 Ba2 49.36(15) 3_545 7_765 ?
Mo1 Ba1 Ba2 145.45(3) . 7_765 ?
Mo1 Ba1 Ba2 59.61(2) 3_545 7_765 ?
N3 Ba1 Ba2 48.84(14) 6_656 7_765 ?
Mo1 Ba1 Ba2 57.939(19) 6_656 7_765 ?
N2 Ba1 N2 146.5(2) 6_656 3_545 ?
N3 Ba1 N2 125.5(2) . 3_545 ?
N1 Ba1 N2 77.9(2) . 3_545 ?
N4 Ba1 N2 54.7(2) 3_545 3_545 ?
N4 Ba1 N2 59.6(2) 5_645 3_545 ?
N1 Ba1 N2 49.8(2) 3_545 3_545 ?
Mo1 Ba1 N2 98.96(14) . 3_545 ?
Mo1 Ba1 N2 29.95(14) 3_545 3_545 ?
N3 Ba1 N2 114.44(19) 6_656 3_545 ?
Mo1 Ba1 N2 142.32(14) 6_656 3_545 ?
Ba2 Ba1 N2 89.28(14) 7_765 3_545 ?
N3 Ba2 N2 105.8(3) . 7_655 ?
N3 Ba2 N4 66.6(2) . . ?
N2 Ba2 N4 76.9(3) 7_655 . ?
N3 Ba2 N1 150.9(2) . 5_645 ?
N2 Ba2 N1 95.0(3) 7_655 5_645 ?
N4 Ba2 N1 99.6(2) . 5_645 ?
N3 Ba2 N4 90.0(2) . 5_645 ?
N2 Ba2 N4 147.4(2) 7_655 5_645 ?
N4 Ba2 N4 84.0(3) . 5_645 ?
N1 Ba2 N4 62.3(2) 5_645 5_645 ?
N3 Ba2 N3 125.57(4) . 4_645 ?
N2 Ba2 N3 78.8(2) 7_655 4_645 ?
N4 Ba2 N3 155.2(2) . 4_645 ?
N1 Ba2 N3 77.8(2) 5_645 4_645 ?
N4 Ba2 N3 115.1(2) 5_645 4_645 ?
N3 Ba2 N2 79.9(2) . 4_645 ?
N2 Ba2 N2 126.84(16) 7_655 4_645 ?
N4 Ba2 N2 144.1(2) . 4_645 ?
N1 Ba2 N2 103.8(2) 5_645 4_645 ?
N4 Ba2 N2 83.3(2) 5_645 4_645 ?
N3 Ba2 N2 58.2(2) 4_645 4_645 ?
N3 Ba2 Mo1 33.08(18) . . ?
N2 Ba2 Mo1 92.1(2) 7_655 . ?
N4 Ba2 Mo1 33.54(17) . . ?
N1 Ba2 Mo1 128.41(17) 5_645 . ?
N4 Ba2 Mo1 85.87(18) 5_645 . ?
N3 Ba2 Mo1 153.28(16) 4_645 . ?
N2 Ba2 Mo1 111.96(17) 4_645 . ?
N3 Ba2 Mo1 95.19(18) . 4_645 ?
N2 Ba2 Mo1 96.24(19) 7_655 4_645 ?
N4 Ba2 Mo1 157.17(17) . 4_645 ?
N1 Ba2 Mo1 102.65(17) 5_645 4_645 ?
N4 Ba2 Mo1 110.78(17) 5_645 4_645 ?
N3 Ba2 Mo1 31.92(16) 4_645 4_645 ?
N2 Ba2 Mo1 31.48(16) 4_645 4_645 ?
Mo1 Ba2 Mo1 127.22(2) . 4_645 ?
N3 Ba2 Mo1 119.18(17) . 5_645 ?
N2 Ba2 Mo1 118.88(19) 7_655 5_645 ?
N4 Ba2 Mo1 84.93(17) . 5_645 ?
N1 Ba2 Mo1 31.81(17) 5_645 5_645 ?
N4 Ba2 Mo1 32.10(17) 5_645 5_645 ?
N3 Ba2 Mo1 102.89(16) 4_645 5_645 ?
N2 Ba2 Mo1 101.18(15) 4_645 5_645 ?
Mo1 Ba2 Mo1 103.48(2) . 5_645 ?
Mo1 Ba2 Mo1 116.95(3) 4_645 5_645 ?
N3 Ba2 Ca3 165.67(18) . 1_545 ?
N2 Ba2 Ca3 64.8(2) 7_655 1_545 ?
N4 Ba2 Ca3 118.72(18) . 1_545 ?
N1 Ba2 Ca3 43.40(17) 5_645 1_545 ?
N4 Ba2 Ca3 103.57(18) 5_645 1_545 ?
N3 Ba2 Ca3 44.15(16) 4_645 1_545 ?
N2 Ba2 Ca3 96.92(17) 4_645 1_545 ?
Mo1 Ba2 Ca3 150.58(3) . 1_545 ?
Mo1 Ba2 Ca3 75.90(3) 4_645 1_545 ?
Mo1 Ba2 Ca3 75.11(3) 5_645 1_545 ?
N3 Ba2 Ba3 165.67(18) . 1_545 ?
N2 Ba2 Ba3 64.8(2) 7_655 1_545 ?
N4 Ba2 Ba3 118.72(18) . 1_545 ?
N1 Ba2 Ba3 43.40(17) 5_645 1_545 ?
N4 Ba2 Ba3 103.57(18) 5_645 1_545 ?
N3 Ba2 Ba3 44.15(16) 4_645 1_545 ?
N2 Ba2 Ba3 96.92(17) 4_645 1_545 ?
Mo1 Ba2 Ba3 150.58(3) . 1_545 ?
Mo1 Ba2 Ba3 75.90(3) 4_645 1_545 ?
Mo1 Ba2 Ba3 75.11(3) 5_645 1_545 ?
Ca3 Ba2 Ba3 0.00(4) 1_545 1_545 ?
N4 Ba3 N1 94.3(3) 7_665 5_655 ?
N4 Ba3 N3 132.3(3) 7_665 4_655 ?
N1 Ba3 N3 94.9(3) 5_655 4_655 ?
N4 Ba3 N2 88.4(3) 7_665 . ?
N1 Ba3 N2 157.6(3) 5_655 . ?
N3 Ba3 N2 99.6(3) 4_655 . ?
N4 Ba3 N1 118.8(3) 7_665 . ?
N1 Ba3 N1 88.9(3) 5_655 . ?
N3 Ba3 N1 108.0(3) 4_655 . ?
N2 Ba3 N1 70.4(3) . . ?
N4 Ba3 Mo1 106.8(2) 7_665 . ?
N1 Ba3 Mo1 123.9(2) 5_655 . ?
N3 Ba3 Mo1 106.2(2) 4_655 . ?
N2 Ba3 Mo1 35.2(2) . . ?
N1 Ba3 Mo1 35.28(19) . . ?
N4 Ba3 Mo1 31.9(2) 7_665 7_665 ?
N1 Ba3 Mo1 99.0(2) 5_655 7_665 ?
N3 Ba3 Mo1 100.39(19) 4_655 7_665 ?
N2 Ba3 Mo1 95.0(2) . 7_665 ?
N1 Ba3 Mo1 149.69(19) . 7_665 ?
Mo1 Ba3 Mo1 125.93(4) . 7_665 ?
N4 Ba3 N2 61.4(3) 7_665 7_665 ?
N1 Ba3 N2 87.8(3) 5_655 7_665 ?
N3 Ba3 N2 72.4(2) 4_655 7_665 ?
N2 Ba3 N2 112.79(19) . 7_665 ?
N1 Ba3 N2 176.7(2) . 7_665 ?
Mo1 Ba3 N2 147.95(16) . 7_665 ?
Mo1 Ba3 N2 31.28(15) 7_665 7_665 ?
N4 Ba3 Ba2 96.3(2) 7_665 1_565 ?
N1 Ba3 Ba2 54.1(2) 5_655 1_565 ?
N3 Ba3 Ba2 54.4(2) 4_655 1_565 ?
N2 Ba3 Ba2 147.7(2) . 1_565 ?
N1 Ba3 Ba2 131.67(19) . 1_565 ?
Mo1 Ba3 Ba2 156.85(5) . 1_565 ?
Mo1 Ba3 Ba2 74.18(3) 7_665 1_565 ?
N2 Ba3 Ba2 45.80(15) 7_665 1_565 ?
N4 Ba3 Ca3 113.5(2) 7_665 5_655 ?
N1 Ba3 Ca3 46.1(2) 5_655 5_655 ?
N3 Ba3 Ca3 106.35(19) 4_655 5_655 ?
N2 Ba3 Ca3 112.8(2) . 5_655 ?
N1 Ba3 Ca3 42.88(19) . 5_655 ?
Mo1 Ba3 Ca3 77.95(5) . 5_655 ?
Mo1 Ba3 Ca3 136.78(6) 7_665 5_655 ?
N2 Ba3 Ca3 133.85(16) 7_665 5_655 ?
Ba2 Ba3 Ca3 94.59(5) 1_565 5_655 ?
N4 Ba3 Ba3 113.5(2) 7_665 5_655 ?
N1 Ba3 Ba3 46.1(2) 5_655 5_655 ?
N3 Ba3 Ba3 106.35(19) 4_655 5_655 ?
N2 Ba3 Ba3 112.8(2) . 5_655 ?
N1 Ba3 Ba3 42.88(19) . 5_655 ?
Mo1 Ba3 Ba3 77.95(5) . 5_655 ?
Mo1 Ba3 Ba3 136.78(6) 7_665 5_655 ?
N2 Ba3 Ba3 133.85(16) 7_665 5_655 ?
Ba2 Ba3 Ba3 94.59(5) 1_565 5_655 ?
Ca3 Ba3 Ba3 0.00(4) 5_655 5_655 ?
N4 Ba3 Ba2 141.5(2) 7_665 4_655 ?
N1 Ba3 Ba2 123.5(2) 5_655 4_655 ?
N3 Ba3 Ba2 46.2(2) 4_655 4_655 ?
N2 Ba3 Ba2 59.9(2) . 4_655 ?
N1 Ba3 Ba2 73.20(19) . 4_655 ?
Mo1 Ba3 Ba2 60.31(3) . 4_655 ?
Mo1 Ba3 Ba2 123.23(4) 7_665 4_655 ?
N2 Ba3 Ba2 108.77(15) 7_665 4_655 ?
Ba2 Ba3 Ba2 100.21(3) 1_565 4_655 ?
Ca3 Ba3 Ba2 99.63(5) 5_655 4_655 ?
Ba3 Ba3 Ba2 99.63(5) 5_655 4_655 ?
N2 Mo1 N3 110.0(4) . . ?
N2 Mo1 N1 106.4(4) . . ?
N3 Mo1 N1 109.1(4) . . ?
N2 Mo1 N4 114.2(4) . . ?
N3 Mo1 N4 108.6(4) . . ?
N1 Mo1 N4 108.5(4) . . ?
N2 Mo1 Ba3 51.9(3) . . ?
N3 Mo1 Ba3 122.6(3) . . ?
N1 Mo1 Ba3 54.5(3) . . ?
N4 Mo1 Ba3 128.8(3) . . ?
N2 Mo1 Ba2 131.1(3) . . ?
N3 Mo1 Ba2 52.0(3) . . ?
N1 Mo1 Ba2 122.3(3) . . ?
N4 Mo1 Ba2 56.6(3) . . ?
Ba3 Mo1 Ba2 173.71(4) . . ?
N2 Mo1 Ca3 75.3(3) . 7_655 ?
N3 Mo1 Ca3 107.0(3) . 7_655 ?
N1 Mo1 Ca3 140.4(3) . 7_655 ?
N4 Mo1 Ca3 43.2(3) . 7_655 ?
Ba3 Mo1 Ca3 115.57(3) . 7_655 ?
Ba2 Mo1 Ca3 70.47(3) . 7_655 ?
N2 Mo1 Ba3 75.3(3) . 7_655 ?
N3 Mo1 Ba3 107.0(3) . 7_655 ?
N1 Mo1 Ba3 140.4(3) . 7_655 ?
N4 Mo1 Ba3 43.2(3) . 7_655 ?
Ba3 Mo1 Ba3 115.57(3) . 7_655 ?
Ba2 Mo1 Ba3 70.47(3) . 7_655 ?
Ca3 Mo1 Ba3 0.00(5) 7_655 7_655 ?
N2 Mo1 Ba1 135.3(3) . . ?
N3 Mo1 Ba1 53.7(2) . . ?
N1 Mo1 Ba1 57.4(3) . . ?
N4 Mo1 Ba1 110.5(3) . . ?
Ba3 Mo1 Ba1 98.44(3) . . ?
Ba2 Mo1 Ba1 75.75(2) . . ?
Ca3 Mo1 Ba1 145.55(4) 7_655 . ?
Ba3 Mo1 Ba1 145.55(4) 7_655 . ?
N2 Mo1 Ba1 81.8(3) . 3_445 ?
N3 Mo1 Ba1 167.2(3) . 3_445 ?
N1 Mo1 Ba1 70.8(3) . 3_445 ?
N4 Mo1 Ba1 60.6(3) . 3_445 ?
Ba3 Mo1 Ba1 68.36(3) . 3_445 ?
Ba2 Mo1 Ba1 116.61(3) . 3_445 ?
Ca3 Mo1 Ba1 70.43(3) 7_655 3_445 ?
Ba3 Mo1 Ba1 70.43(3) 7_655 3_445 ?
Ba1 Mo1 Ba1 121.39(2) . 3_445 ?
N2 Mo1 Ba2 67.5(3) . 4_655 ?
N3 Mo1 Ba2 56.8(3) . 4_655 ?
N1 Mo1 Ba2 86.8(3) . 4_655 ?
N4 Mo1 Ba2 162.5(3) . 4_655 ?
Ba3 Mo1 Ba2 66.91(3) . 4_655 ?
Ba2 Mo1 Ba2 108.33(2) . 4_655 ?
Ca3 Mo1 Ba2 127.16(3) 7_655 4_655 ?
Ba3 Mo1 Ba2 127.16(3) 7_655 4_655 ?
Ba1 Mo1 Ba2 70.05(2) . 4_655 ?
Ba1 Mo1 Ba2 135.05(3) 3_445 4_655 ?
Mo1 N1 Ca3 172.3(4) . 5_655 ?
Mo1 N1 Ba3 172.3(4) . 5_655 ?
Ca3 N1 Ba3 0.00(8) 5_655 5_655 ?
Mo1 N1 Ba3 90.2(3) . . ?
Ca3 N1 Ba3 91.1(3) 5_655 . ?
Ba3 N1 Ba3 91.1(3) 5_655 . ?
Mo1 N1 Ba1 89.7(3) . . ?
Ca3 N1 Ba1 95.1(3) 5_655 . ?
Ba3 N1 Ba1 95.1(3) 5_655 . ?
Ba3 N1 Ba1 132.0(3) . . ?
Mo1 N1 Ba2 92.2(3) . 5_645 ?
Ca3 N1 Ba2 82.5(2) 5_655 5_645 ?
Ba3 N1 Ba2 82.5(2) 5_655 5_645 ?
Ba3 N1 Ba2 146.0(3) . 5_645 ?
Ba1 N1 Ba2 81.9(2) . 5_645 ?
Mo1 N1 N2 36.8(2) . . ?
Ca3 N1 N2 143.6(4) 5_655 . ?
Ba3 N1 N2 143.6(4) 5_655 . ?
Ba3 N1 N2 53.4(2) . . ?
Ba1 N1 N2 114.2(3) . . ?
Ba2 N1 N2 121.2(3) 5_645 . ?
Mo1 N1 N3 35.4(2) . . ?
Ca3 N1 N3 150.5(4) 5_655 . ?
Ba3 N1 N3 150.5(4) 5_655 . ?
Ba3 N1 N3 105.4(3) . . ?
Ba1 N1 N3 55.7(2) . . ?
Ba2 N1 N3 95.9(3) 5_645 . ?
N2 N1 N3 60.9(3) . . ?
Mo1 N1 N4 35.9(2) . . ?
Ca3 N1 N4 137.0(4) 5_655 . ?
Ba3 N1 N4 137.0(4) 5_655 . ?
Ba3 N1 N4 109.8(3) . . ?
Ba1 N1 N4 97.4(3) . . ?
Ba2 N1 N4 59.0(2) 5_645 . ?
N2 N1 N4 62.9(3) . . ?
N3 N1 N4 60.0(3) . . ?
Mo1 N1 Ba1 77.5(3) . 3_445 ?
Ca3 N1 Ba1 95.3(3) 5_655 3_445 ?
Ba3 N1 Ba1 95.3(3) 5_655 3_445 ?
Ba3 N1 Ba1 77.0(2) . 3_445 ?
Ba1 N1 Ba1 148.8(3) . 3_445 ?
Ba2 N1 Ba1 70.47(18) 5_645 3_445 ?
N2 N1 Ba1 71.0(2) . 3_445 ?
N3 N1 Ba1 112.0(3) . 3_445 ?
N4 N1 Ba1 56.3(2) . 3_445 ?
Mo1 N1 N1 133.6(5) . 5_655 ?
Ca3 N1 N1 47.2(2) 5_655 5_655 ?
Ba3 N1 N1 47.2(2) 5_655 5_655 ?
Ba3 N1 N1 43.9(2) . 5_655 ?
Ba1 N1 N1 123.5(4) . 5_655 ?
Ba2 N1 N1 121.2(4) 5_645 5_655 ?
N2 N1 N1 96.9(4) . 5_655 ?
N3 N1 N1 142.9(4) . 5_655 ?
N4 N1 N1 139.1(4) . 5_655 ?
Ba1 N1 N1 84.2(3) 3_445 5_655 ?
Mo1 N2 Ba3 93.0(3) . . ?
Mo1 N2 Ba1 104.2(4) . 6_556 ?
Ba3 N2 Ba1 144.4(4) . 6_556 ?
Mo1 N2 Ba2 132.7(4) . 7_665 ?
Ba3 N2 Ba2 96.4(3) . 7_665 ?
Ba1 N2 Ba2 94.5(3) 6_556 7_665 ?
Mo1 N2 N1 36.8(2) . . ?
Ba3 N2 N1 56.1(3) . . ?
Ba1 N2 N1 134.5(4) 6_556 . ?
Ba2 N2 N1 128.1(4) 7_665 . ?
Mo1 N2 N3 35.0(2) . . ?
Ba3 N2 N3 107.2(3) . . ?
Ba1 N2 N3 74.3(3) 6_556 . ?
Ba2 N2 N3 152.7(4) 7_665 . ?
N1 N2 N3 60.4(3) . . ?
Mo1 N2 N4 33.1(2) . . ?
Ba3 N2 N4 109.1(3) . . ?
Ba1 N2 N4 101.9(3) 6_556 . ?
Ba2 N2 N4 101.0(3) 7_665 . ?
N1 N2 N4 59.4(3) . . ?
N3 N2 N4 58.7(3) . . ?
Mo1 N2 Ba2 81.0(3) . 4_655 ?
Ba3 N2 Ba2 78.2(2) . 4_655 ?
Ba1 N2 Ba2 74.1(2) 6_556 4_655 ?
Ba2 N2 Ba2 146.3(3) 7_665 4_655 ?
N1 N2 Ba2 76.5(3) . 4_655 ?
N3 N2 Ba2 55.2(2) . 4_655 ?
N4 N2 Ba2 112.3(3) . 4_655 ?
Mo1 N2 Ca3 73.5(3) . 7_655 ?
Ba3 N2 Ca3 139.1(3) . 7_655 ?
Ba1 N2 Ca3 76.3(2) 6_556 7_655 ?
Ba2 N2 Ca3 69.4(2) 7_665 7_655 ?
N1 N2 Ca3 101.9(3) . 7_655 ?
N3 N2 Ca3 83.7(3) . 7_655 ?
N4 N2 Ca3 42.9(2) . 7_655 ?
Ba2 N2 Ca3 134.3(3) 4_655 7_655 ?
Mo1 N2 Ba3 73.5(3) . 7_655 ?
Ba3 N2 Ba3 139.1(3) . 7_655 ?
Ba1 N2 Ba3 76.3(2) 6_556 7_655 ?
Ba2 N2 Ba3 69.4(2) 7_665 7_655 ?
N1 N2 Ba3 101.9(3) . 7_655 ?
N3 N2 Ba3 83.7(3) . 7_655 ?
N4 N2 Ba3 42.9(2) . 7_655 ?
Ba2 N2 Ba3 134.3(3) 4_655 7_655 ?
Ca3 N2 Ba3 0.00(4) 7_655 7_655 ?
Mo1 N2 N4 114.6(4) . 7_665 ?
Ba3 N2 N4 44.5(2) . 7_665 ?
Ba1 N2 N4 140.3(3) 6_556 7_665 ?
Ba2 N2 N4 52.7(2) 7_665 7_665 ?
N1 N2 N4 84.6(3) . 7_665 ?
N3 N2 N4 145.0(4) . 7_665 ?
N4 N2 N4 105.7(3) . 7_665 ?
Ba2 N2 N4 119.1(3) 4_655 7_665 ?
Ca3 N2 N4 105.9(3) 7_655 7_665 ?
Ba3 N2 N4 105.9(3) 7_655 7_665 ?
Mo1 N3 Ca3 169.8(4) . 4_645 ?
Mo1 N3 Ba3 169.8(4) . 4_645 ?
Ca3 N3 Ba3 0.00(8) 4_645 4_645 ?
Mo1 N3 Ba2 94.9(3) . . ?
Ca3 N3 Ba2 91.2(3) 4_645 . ?
Ba3 N3 Ba2 91.2(3) 4_645 . ?
Mo1 N3 Ba1 93.6(3) . . ?
Ca3 N3 Ba1 93.3(3) 4_645 . ?
Ba3 N3 Ba1 93.3(3) 4_645 . ?
Ba2 N3 Ba1 100.4(3) . . ?
Mo1 N3 Ba2 91.3(3) . 4_655 ?
Ca3 N3 Ba2 81.4(2) 4_645 4_655 ?
Ba3 N3 Ba2 81.4(2) 4_645 4_655 ?
Ba2 N3 Ba2 168.8(3) . 4_655 ?
Ba1 N3 Ba2 88.5(2) . 4_655 ?
Mo1 N3 N1 35.5(2) . . ?
Ca3 N3 N1 147.9(4) 4_645 . ?
Ba3 N3 N1 147.9(4) 4_645 . ?
Ba2 N3 N1 109.2(3) . . ?
Ba1 N3 N1 59.6(2) . . ?
Ba2 N3 N1 81.1(3) 4_655 . ?
Mo1 N3 N4 35.9(2) . . ?
Ca3 N3 N4 149.0(4) 4_645 . ?
Ba3 N3 N4 149.0(4) 4_645 . ?
Ba2 N3 N4 59.0(2) . . ?
Ba1 N3 N4 100.1(3) . . ?
Ba2 N3 N4 126.4(3) 4_655 . ?
N1 N3 N4 60.0(3) . . ?
Mo1 N3 N2 35.0(2) . . ?
Ca3 N3 N2 134.8(4) 4_645 . ?
Ba3 N3 N2 134.8(4) 4_645 . ?
Ba2 N3 N2 114.5(3) . . ?
Ba1 N3 N2 115.8(3) . . ?
Ba2 N3 N2 66.6(3) 4_655 . ?
N1 N3 N2 58.7(3) . . ?
N4 N3 N2 62.1(3) . . ?
Mo1 N3 Ba1 79.3(3) . 6_556 ?
Ca3 N3 Ba1 91.4(2) 4_645 6_556 ?
Ba3 N3 Ba1 91.4(2) 4_645 6_556 ?
Ba2 N3 Ba1 103.7(2) . 6_556 ?
Ba1 N3 Ba1 155.4(3) . 6_556 ?
Ba2 N3 Ba1 68.32(17) 4_655 6_556 ?
N1 N3 Ba1 106.7(3) . 6_556 ?
N4 N3 Ba1 87.9(3) . 6_556 ?
N2 N3 Ba1 48.2(2) . 6_556 ?
Mo1 N3 N2 114.0(4) . 6_656 ?
Ca3 N3 N2 66.0(2) 4_645 6_656 ?
Ba3 N3 N2 66.0(2) 4_645 6_656 ?
Ba2 N3 N2 135.7(3) . 6_656 ?
Ba1 N3 N2 47.68(19) . 6_656 ?
Ba2 N3 N2 48.12(19) 4_655 6_656 ?
N1 N3 N2 82.4(3) . 6_656 ?
N4 N3 N2 141.2(4) . 6_656 ?
N2 N3 N2 108.1(4) . 6_656 ?
Ba1 N3 N2 113.9(3) 6_556 6_656 ?
Mo1 N3 N1 127.7(4) . 8_556 ?
Ca3 N3 N1 42.11(19) 4_645 8_556 ?
Ba3 N3 N1 42.11(19) 4_645 8_556 ?
Ba2 N3 N1 118.4(3) . 8_556 ?
Ba1 N3 N1 116.0(3) . 8_556 ?
Ba2 N3 N1 50.89(18) 4_655 8_556 ?
N1 N3 N1 131.8(3) . 8_556 ?
N4 N3 N1 142.9(3) . 8_556 ?
N2 N3 N1 92.9(3) . 8_556 ?
Ba1 N3 N1 55.58(18) 6_556 8_556 ?
N2 N3 N1 69.9(2) 6_656 8_556 ?
Mo1 N4 Ca3 104.9(4) . 7_655 ?
Mo1 N4 Ba3 104.9(4) . 7_655 ?
Ca3 N4 Ba3 0.00(8) 7_655 7_655 ?
Mo1 N4 Ba2 89.9(3) . . ?
Ca3 N4 Ba2 96.5(3) 7_655 . ?
Ba3 N4 Ba2 96.5(3) 7_655 . ?
Mo1 N4 Ba2 91.6(3) . 5_645 ?
Ca3 N4 Ba2 159.2(3) 7_655 5_645 ?
Ba3 N4 Ba2 159.2(3) 7_655 5_645 ?
Ba2 N4 Ba2 96.0(3) . 5_645 ?
Mo1 N4 Ba1 86.6(3) . 3_445 ?
Ca3 N4 Ba1 93.0(3) 7_655 3_445 ?
Ba3 N4 Ba1 93.0(3) 7_655 3_445 ?
Ba2 N4 Ba1 170.4(3) . 3_445 ?
Ba2 N4 Ba1 75.2(2) 5_645 3_445 ?
Mo1 N4 N3 35.5(2) . . ?
Ca3 N4 N3 105.1(3) 7_655 . ?
Ba3 N4 N3 105.1(3) 7_655 . ?
Ba2 N4 N3 54.4(2) . . ?
Ba2 N4 N3 95.6(3) 5_645 . ?
Ba1 N4 N3 121.8(3) 3_445 . ?
Mo1 N4 N1 35.6(2) . . ?
Ca3 N4 N1 132.6(4) 7_655 . ?
Ba3 N4 N1 132.6(4) 7_655 . ?
Ba2 N4 N1 105.3(3) . . ?
Ba2 N4 N1 58.7(2) 5_645 . ?
Ba1 N4 N1 67.1(2) 3_445 . ?
N3 N4 N1 60.0(3) . . ?
Mo1 N4 N2 32.7(2) . . ?
Ca3 N4 N2 75.7(3) 7_655 . ?
Ba3 N4 N2 75.7(3) 7_655 . ?
Ba2 N4 N2 107.8(3) . . ?
Ba2 N4 N2 115.8(3) 5_645 . ?
Ba1 N4 N2 73.5(3) 3_445 . ?
N3 N4 N2 59.2(3) . . ?
N1 N4 N2 57.7(3) . . ?
Mo1 N4 Ba1 166.4(4) . 5_645 ?
Ca3 N4 Ba1 81.5(2) 7_655 5_645 ?
Ba3 N4 Ba1 81.5(2) 7_655 5_645 ?
Ba2 N4 Ba1 77.4(2) . 5_645 ?
Ba2 N4 Ba1 85.2(2) 5_645 5_645 ?
Ba1 N4 Ba1 105.2(2) 3_445 5_645 ?
N3 N4 Ba1 131.6(3) . 5_645 ?
N1 N4 Ba1 143.8(3) . 5_645 ?
N2 N4 Ba1 157.1(3) . 5_645 ?
Mo1 N4 N2 108.9(4) . 7_655 ?
Ca3 N4 N2 47.1(2) 7_655 7_655 ?
Ba3 N4 N2 47.1(2) 7_655 7_655 ?
Ba2 N4 N2 50.4(2) . 7_655 ?
Ba2 N4 N2 138.8(3) 5_645 7_655 ?
Ba1 N4 N2 139.2(3) 3_445 7_655 ?
N3 N4 N2 83.2(3) . 7_655 ?
N1 N4 N2 142.5(3) . 7_655 ?
N2 N4 N2 99.0(3) . 7_655 ?
Ba1 N4 N2 66.5(2) 5_645 7_655 ?
Mo1 N4 N1 107.7(4) . 3_445 ?
Ca3 N4 N1 43.4(2) 7_655 3_445 ?
Ba3 N4 N1 43.4(2) 7_655 3_445 ?
Ba2 N4 N1 138.6(3) . 3_445 ?
Ba2 N4 N1 119.8(3) 5_645 3_445 ?
Ba1 N4 N1 50.90(19) 3_445 3_445 ?
N3 N4 N1 132.4(3) . 3_445 ?
N1 N4 N1 110.7(3) . 3_445 ?
N2 N4 N1 76.3(3) . 3_445 ?
Ba1 N4 N1 85.2(2) 5_645 3_445 ?
N2 N4 N1 88.3(3) 7_655 3_445 ?

loop_
_geom_bond_atom_site_label_1
_geom_bond_atom_site_label_2
_geom_bond_distance
_geom_bond_site_symmetry_2
_geom_bond_publ_flag
Ba1 N2 2.699(9) 6_656 ?
Ba1 N3 2.778(8) . ?
Ba1 N1 2.901(8) . ?
Ba1 N4 3.027(9) 3_545 ?
Ba1 N4 3.257(9) 5_645 ?
Ba1 N1 3.353(8) 3_545 ?
Ba1 Mo1 3.4419(12) . ?
Ba1 Mo1 3.4676(11) 3_545 ?
Ba1 N3 3.487(8) 6_656 ?
Ba1 Mo1 3.6351(12) 6_656 ?
Ba1 Ba2 3.6423(10) 7_765 ?
Ba1 N2 3.695(9) 3_545 ?
Ba2 N3 2.693(9) . ?
Ba2 N2 2.749(9) 7_655 ?
Ba2 N4 2.840(9) . ?
Ba2 N1 2.933(9) 5_645 ?
Ba2 N4 2.943(8) 5_645 ?
Ba2 N3 2.951(9) 4_645 ?
Ba2 N2 3.298(9) 4_645 ?
Ba2 Mo1 3.4032(13) . ?
Ba2 Mo1 3.5248(11) 4_645 ?
Ba2 Mo1 3.5371(12) 5_645 ?
Ba2 Ca3 3.5877(16) 1_545 ?
Ba2 Ba3 3.5877(16) 1_545 ?
Ba3 N4 2.438(8) 7_665 ?
Ba3 N1 2.486(9) 5_655 ?
Ba3 N3 2.527(8) 4_655 ?
Ba3 N2 2.545(9) . ?
Ba3 N1 2.631(9) . ?
Ba3 Mo1 3.2312(17) . ?
Ba3 Mo1 3.4400(16) 7_665 ?
Ba3 N2 3.470(10) 7_665 ?
Ba3 Ba2 3.5877(16) 1_565 ?
Ba3 Ca3 3.653(3) 5_655 ?
Ba3 Ba3 3.653(3) 5_655 ?
Ba3 Ba2 3.7323(15) 4_655 ?
Mo1 N2 1.863(9) . ?
Mo1 N3 1.864(8) . ?
Mo1 N1 1.866(9) . ?
Mo1 N4 1.880(9) . ?
Mo1 Ca3 3.4400(16) 7_655 ?
Mo1 Ba3 3.4400(16) 7_655 ?
Mo1 Ba1 3.4676(11) 3_445 ?
Mo1 Ba2 3.5248(11) 4_655 ?
N1 Ca3 2.486(9) 5_655 ?
N1 Ba3 2.486(9) 5_655 ?
N1 Ba2 2.933(9) 5_645 ?
N1 N2 2.986(12) . ?
N1 N3 3.039(13) . ?
N1 N4 3.041(13) . ?
N1 Ba1 3.353(8) 3_445 ?
N1 N1 3.586(18) 5_655 ?
N2 Ba1 2.699(9) 6_556 ?
N2 Ba2 2.749(9) 7_665 ?
N2 N3 3.054(12) . ?
N2 N4 3.143(13) . ?
N2 Ba2 3.298(9) 4_655 ?
N2 Ca3 3.470(10) 7_655 ?
N2 Ba3 3.470(10) 7_655 ?
N2 N4 3.475(13) 7_665 ?
N3 Ca3 2.527(8) 4_645 ?
N3 Ba3 2.527(8) 4_645 ?
N3 Ba2 2.951(9) 4_655 ?
N3 N4 3.040(11) . ?
N3 Ba1 3.487(8) 6_556 ?
N3 N2 3.621(12) 6_656 ?
N3 N1 3.694(12) 8_556 ?
N4 Ca3 2.438(8) 7_655 ?
N4 Ba3 2.438(8) 7_655 ?
N4 Ba2 2.943(8) 5_645 ?
N4 Ba1 3.027(9) 3_445 ?
N4 Ba1 3.257(9) 5_645 ?
N4 N2 3.475(13) 7_655 ?
N4 N1 3.611(12) 3_445 ?
